data_7221380
loop_
_publ_author_name
'Steudel, R.'
'Steidel, J.'
'Rautenberg, N.'

_publ_section_title
;
 Roentgenstrukturanalyse und Schwingungsspektren von
 Trischwefeldistickstoffdioxid, S3 N2 O2 (1)
;
_journal_name_full
;
Zeitschrift fuer Naturforschung, Teil B. Anorganische Chemie, Organische 
Chemie (33,1978-41,1986)
;
_journal_page_first 792
_journal_page_last 796
_journal_volume 35
_journal_year 1980
_chemical_formula_sum 'N2 O2 S3'
_chemical_name_systematic 'S (N S O)2'
_space_group_IT_number 15
_symmetry_space_group_name_Hall '-C 2yc'
_symmetry_space_group_name_H-M 'C 1 2/c 1'
_cell_angle_alpha 90
_cell_angle_beta 97.31
_cell_angle_gamma 90
_cell_formula_units_Z 4
_cell_length_a 16.329
_cell_length_b 4.518
_cell_length_c 6.629
_cell_volume 485.076
_citation_journal_id_ASTM ZNBAD2
_cod_data_source_file Steudel_ZNBAD2_1980_988.cif
_cod_data_source_block N2O2S3
_cod_original_cell_volume 485.0758
_cod_database_code 7221380

loop_
_symmetry_equiv_pos_as_xyz
x,y,z
-x,y,-z+1/2
-x,-y,-z
x,-y,z-1/2
x+1/2,y+1/2,z
-x+1/2,y+1/2,-z+1/2
-x+1/2,-y+1/2,-z
x+1/2,-y+1/2,z-1/2

loop_
_atom_site_label
_atom_site_type_symbol
_atom_site_fract_x
_atom_site_fract_y
_atom_site_fract_z
_atom_site_occupancy
_atom_site_U_iso_or_equiv
S2 S+4 0.1538 0.7247 0.1316 1 0.0
N1 N-3 0.0696 0.637 0.1926 1 0.0
O1 O-2 0.1727 1.0412 0.1234 1 0.0
S1 S+2 0 0.8795 0.25 1 0.0
